data_2102816
loop_
_publ_author_name
'Weller, Mark T.'
'Henry, Paul F.'
'Light, Mark E.'

_publ_section_title
;
 Rapid structure determination of the hydrogen-containing compound
 Cs~2~C~2~O~4~&#x00B7;H~2~O by joint single-crystal X-ray and powder
 neutron diffraction
;
_journal_issue 3
_journal_name_full 'Acta Crystallographica Section B'
_journal_page_first 426
_journal_page_last 432
_journal_paper_doi 10.1107/S0108768107014826
_journal_volume 63
_journal_year 2007
_chemical_formula_sum 'C2 H2 Cs2 O5'
_chemical_formula_weight 371.84
_chemical_name_systematic ' ?'
_space_group_IT_number 15
_symmetry_cell_setting monoclinic
_symmetry_space_group_name_Hall '-C 2yc'
_symmetry_space_group_name_H-M 'C 1 2/c 1'
_audit_creation_method 'from EXP file using GSAS2CIF'
_cell_angle_alpha 90.0
_cell_angle_beta 107.190(4)
_cell_angle_gamma 90.0
_cell_formula_units_Z 4
_cell_length_a 10.1127(5)
_cell_length_b 6.6535(4)
_cell_length_c 11.3257(6)
_cell_volume 728.00(8)
_computing_structure_refinement GSAS
_diffrn_radiation_wavelength 1.36
_exptl_absorpt_correction_T_max 1.00000
_exptl_absorpt_correction_T_min 1.00000
_exptl_absorpt_process_details
;   GSAS Absorption/surface roughness correction: function number 0
 No correction is applied.
;
_refine_ls_goodness_of_fit_all 1.44
_refine_ls_matrix_type full
_refine_ls_number_parameters 71
_refine_ls_number_restraints 0
_refine_ls_shift/su_max 0.61
_refine_ls_shift/su_mean 0.07
_reflns_number_total 995
_cod_data_source_file bk5052.cif
_cod_depositor_comments
;
The following automatic conversions were performed:
'_geom_bond_publ_flag' value 'N' changed to 'n' according to
'/home/saulius/struct/CIF-dictionaries/cif_core.dic' dictionary named
'cif_core.dic' version 2.4.1 from 2010-06-29 (93
times).

'_geom_angle_publ_flag' value 'N' changed to 'n' according to
'/home/saulius/struct/CIF-dictionaries/cif_core.dic' dictionary named
'cif_core.dic' version 2.4.1 from 2010-06-29 (98 times).

Automatic conversion script
Id: cif_fix_enum 1527 2010-12-29 10:47:43Z saulius 
;
_cod_original_sg_symbol_H-M 'C 2/c'
_cod_database_code 2102816

loop_
_symmetry_equiv_pos_site_id
_symmetry_equiv_pos_as_xyz
1 +x,+y,+z
2 -x,+y,-z+1/2
-1 -x,-y,-z
-2 +x,-y,+z+1/2
101 +x+1/2,+y+1/2,+z
102 -x+1/2,+y+1/2,-z+1/2
-101 -x+1/2,-y+1/2,-z
-102 +x+1/2,-y+1/2,+z+1/2

loop_
_atom_site_aniso_label
_atom_site_aniso_U_11
_atom_site_aniso_U_22
_atom_site_aniso_U_33
_atom_site_aniso_U_12
_atom_site_aniso_U_13
_atom_site_aniso_U_23
O1 0.113(8) 0.024(4) 0.101(8) 0.0 0.086(7) 0.0
O2 0.029(3) 0.037(3) 0.034(3) -0.006(2) 0.025(2) -0.007(2)
O3 0.031(3) 0.025(2) 0.034(3) -0.004(2) 0.015(2) -0.009(2)
CS4 0.020(3) 0.029(3) 0.032(3) -0.001(2) 0.010(2) -0.003(2)
C5 0.0217(19) 0.021(2) 0.0105(18) 0.0028(19) 0.0044(17) 0.0010(16)
H6 0.057(6) 0.046(6) 0.061(7) 0.001(4) 0.032(6) -0.007(5)

loop_
_atom_site_type_symbol
_atom_site_label
_atom_site_fract_x
_atom_site_fract_y
_atom_site_fract_z
_atom_site_U_iso_or_equiv
_atom_site_thermal_displace_type
_atom_site_occupancy
O O1 0.0 -0.4475(12) 0.25 0.06749 Uani 1.0
O O2 0.8610(5) -0.2705(6) 0.4051(4) 0.02992 Uani 1.0
O O3 0.6750(5) -0.4535(7) 0.4042(4) 0.02898 Uani 1.0
Cs CS4 0.8729(4) 0.1932(7) 0.3741(4) 0.02648 Uani 1.0
C C5 0.7606(4) -0.3157(6) 0.4458(3) 0.01775 Uani 1.0
H H6 0.9556(11) -0.3644(13) 0.2988(8) 0.05145 Uani 1.0

loop_
_atom_type_symbol
_atom_type_scat_source
O International_Tables_Vol_C
Cs International_Tables_Vol_C
C International_Tables_Vol_C
H International_Tables_Vol_C

loop_
_geom_angle_atom_site_label_1
_geom_angle_atom_site_label_2
_geom_angle_atom_site_label_3
_geom_angle_site_symmetry_1
_geom_angle_site_symmetry_3
_geom_angle
_geom_angle_publ_flag
O2 O1 O2 1_455 2_655 130.5(3) n
O2 O1 H6 1_455 1_455 9.6(5) n
O2 O1 H6 1_455 2_655 120.9(6) n
O2 O1 H6 2_655 1_455 120.9(6) n
O2 O1 H6 2_655 2_655 9.6(5) n
H6 O1 H6 1_455 2_655 111.2(10) n
O1 O2 O3 1_655 1_555 110.1(2) n
O1 O2 O3 1_655 -101_535 158.3(2) n
O1 O2 CS4 1_655 1_555 107.6(2) n
O1 O2 CS4 1_655 -1_756 95.59(15) n
O1 O2 C5 1_655 1_555 136.8(3) n
O1 O2 C5 1_655 -101_646 168.7(2) n
O1 O2 H6 1_655 1_555 5.1(2) n
O3 O2 O3 1_555 -101_535 89.6(2) n
O3 O2 CS4 1_555 1_555 126.8(2) n
O3 O2 CS4 1_555 -1_756 128.1(2) n
O3 O2 C5 1_555 1_555 27.3(2) n
O3 O2 C5 1_555 -101_646 62.3(2) n
O3 O2 H6 1_555 1_555 114.1(4) n
O3 O2 CS4 -101_646 1_555 64.38(16) n
O3 O2 CS4 -101_646 -1_756 64.08(16) n
O3 O2 C5 -101_646 1_555 62.3(3) n
O3 O2 C5 -101_646 -101_646 27.27(13) n
O3 O2 H6 -101_646 1_555 155.6(4) n
CS4 O2 CS4 1_555 -1_756 82.78(17) n
CS4 O2 C5 1_555 1_555 109.7(3) n
CS4 O2 C5 1_555 -101_646 83.62(15) n
CS4 O2 H6 1_555 1_555 102.5(3) n
CS4 O2 C5 -1_756 1_555 109.9(3) n
CS4 O2 C5 -1_756 -101_646 84.16(16) n
CS4 O2 H6 -1_756 1_555 95.0(3) n
C5 O2 C5 1_555 -101_646 35.0(3) n
C5 O2 H6 1_555 1_555 141.1(5) n
C5 O2 H6 -101_646 1_555 173.7(3) n
O2 O3 O2 1_555 -101_536 90.5(2) n
O2 O3 CS4 1_555 1_545 81.23(17) n
O2 O3 CS4 1_555 101_445 128.5(2) n
O2 O3 CS4 1_555 102_645 73.78(19) n
O2 O3 CS4 1_555 -101_646 127.1(3) n
O2 O3 C5 1_555 1_555 27.7(2) n
O2 O3 C5 1_555 -101_646 62.8(2) n
O2 O3 CS4 -101_646 1_545 136.4(2) n
O2 O3 CS4 -101_646 101_445 64.05(16) n
O2 O3 CS4 -101_646 102_645 126.6(2) n
O2 O3 CS4 -101_646 -101_646 63.63(16) n
O2 O3 C5 -101_646 1_555 62.8(3) n
O2 O3 C5 -101_646 -101_646 27.64(11) n
CS4 O3 CS4 1_545 101_445 147.87(19) n
CS4 O3 CS4 1_545 102_645 92.12(14) n
CS4 O3 CS4 1_545 -101_646 87.74(16) n
CS4 O3 C5 1_545 1_555 101.3(3) n
CS4 O3 C5 1_545 -101_646 125.20(18) n
CS4 O3 CS4 101_445 102_645 86.50(16) n
CS4 O3 CS4 101_445 -101_646 82.45(18) n
CS4 O3 C5 101_445 1_555 110.9(3) n
CS4 O3 C5 101_445 -101_646 84.09(16) n
CS4 O3 CS4 102_645 -101_646 158.8(2) n
CS4 O3 C5 102_645 1_555 92.0(3) n
CS4 O3 C5 102_645 -101_646 113.4(2) n
CS4 O3 C5 -101_646 1_555 108.9(3) n
CS4 O3 C5 -101_646 -101_646 83.52(18) n
C5 O3 C5 1_555 -101_646 35.2(3) n
O2 CS4 O2 1_555 -1_756 97.22(17) n
O2 CS4 O3 1_555 1_565 132.57(18) n
O2 CS4 O3 1_555 101_555 75.37(16) n
O2 CS4 O3 1_555 102_655 78.97(15) n
O2 CS4 O3 1_555 -101_535 52.00(14) n
O2 CS4 O3 -1_756 1_565 102.33(17) n
O2 CS4 O3 -1_756 101_555 51.87(13) n
O2 CS4 O3 -1_756 102_655 133.03(19) n
O2 CS4 O3 -1_756 -101_535 75.10(15) n
O3 CS4 O3 1_565 101_555 147.87(19) n
O3 CS4 O3 1_565 102_655 114.57(17) n
O3 CS4 O3 1_565 -101_535 92.26(16) n
O3 CS4 O3 101_555 102_655 82.56(17) n
O3 CS4 O3 101_555 -101_535 97.55(18) n
O3 CS4 O3 102_655 -101_535 128.39(16) n
O2 C5 O2 1_555 -101_536 145.0(3) n
O2 C5 O3 1_555 1_555 125.0(4) n
O2 C5 O3 1_555 -101_535 90.1(3) n
O2 C5 C5 1_555 -101_646 117.4(5) n
O2 C5 H6 1_555 1_555 23.2(3) n
O2 C5 O3 -101_535 1_555 89.9(3) n
O2 C5 O3 -101_535 -101_535 54.91(14) n
O2 C5 C5 -101_646 -101_646 27.6(2) n
O2 C5 H6 -101_646 1_555 167.6(3) n
O3 C5 O3 1_555 -101_535 144.8(3) n
O3 C5 C5 1_555 -101_646 117.5(4) n
O3 C5 H6 1_555 1_555 102.1(3) n
O3 C5 C5 -101_646 -101_646 27.3(2) n
O3 C5 H6 -101_646 1_555 113.0(3) n
C5 C5 H6 -101_646 1_555 140.3(4) n
O1 H6 O2 1_655 1_555 165.3(7) n
O1 H6 C5 1_655 1_555 151.0(6) n
O1 H6 H6 1_655 2_755 34.4(5) n
O2 H6 C5 1_555 1_555 15.67(18) n
O2 H6 H6 1_555 2_755 160.3(3) n
C5 H6 H6 1_555 2_755 169.9(7) n

loop_
_geom_bond_atom_site_label_1
_geom_bond_atom_site_label_2
_geom_bond_site_symmetry_2
_geom_bond_distance
_geom_bond_publ_flag
O1 O2 1_455 2.812(5) n
O1 O2 2_655 2.812(5) n
O1 O3 101_445 3.961(8) n
O1 O3 101_455 3.893(8) n
O1 O3 102_545 3.961(8) n
O1 O3 102_555 3.893(8) n
O1 CS4 1_445 3.227(7) n
O1 CS4 2_645 3.227(7) n
O1 CS4 101_445 3.733(4) n
O1 CS4 102_545 3.733(4) n
O1 C5 1_455 3.837(4) n
O1 C5 2_655 3.837(4) n
O1 C5 -1_646 3.909(5) n
O1 C5 -2_444 3.909(5) n
O1 C5 101_445 3.796(6) n
O1 C5 102_545 3.796(6) n
O1 H6 1_455 0.980(9) n
O1 H6 2_655 0.980(9) n
O2 O1 1_655 2.812(5) n
O2 O2 -101_536 3.549(9) n
O2 O3 1_555 2.238(6) n
O2 O3 101_555 3.814(6) n
O2 O3 -101_536 2.736(6) n
O2 CS4 1_545 3.591(6) n
O2 CS4 1_555 3.111(6) n
O2 CS4 -1_756 3.128(5) n
O2 CS4 102_645 3.351(6) n
O2 C5 1_555 1.269(5) n
O2 C5 -101_536 2.433(5) n
O2 H6 1_555 1.853(9) n
O2 H6 2_755 3.419(9) n
O3 O1 101_545 3.893(8) n
O3 O1 101_555 3.961(8) n
O3 O2 1_555 2.238(6) n
O3 O2 101_445 3.814(6) n
O3 O2 -101_536 2.736(6) n
O3 O3 -101_536 3.521(9) n
O3 CS4 1_545 3.170(6) n
O3 CS4 101_445 3.129(6) n
O3 CS4 102_645 3.197(7) n
O3 CS4 -101_536 3.131(7) n
O3 C5 1_555 1.254(6) n
O3 C5 -101_536 2.422(6) n
O3 H6 1_555 3.440(9) n
O3 H6 101_445 3.500(10) n
O3 H6 102_645 3.565(10) n
CS4 O1 1_665 3.227(7) n
CS4 O1 101_555 3.733(4) n
CS4 O2 1_555 3.111(6) n
CS4 O2 1_565 3.591(6) n
CS4 O2 -1_756 3.128(5) n
CS4 O2 102_655 3.351(6) n
CS4 O3 1_565 3.170(6) n
CS4 O3 101_555 3.129(6) n
CS4 O3 102_655 3.197(7) n
CS4 O3 -101_536 3.131(7) n
CS4 C5 1_555 3.736(6) n
CS4 C5 1_565 3.629(7) n
CS4 C5 -1_756 3.754(5) n
CS4 C5 101_555 3.762(6) n
CS4 C5 102_655 3.473(5) n
CS4 C5 -101_536 3.731(5) n
CS4 H6 1_555 3.951(10) n
CS4 H6 1_565 3.243(10) n
CS4 H6 -1_756 3.772(11) n
CS4 H6 102_655 3.343(12) n
C5 O1 1_655 3.837(4) n
C5 O1 -1_646 3.909(5) n
C5 O1 101_555 3.796(6) n
C5 O2 1_555 1.269(5) n
C5 O2 -101_536 2.433(5) n
C5 O3 1_555 1.254(6) n
C5 O3 -101_536 2.422(6) n
C5 CS4 1_545 3.629(7) n
C5 CS4 1_555 3.736(6) n
C5 CS4 -1_756 3.754(5) n
C5 CS4 101_445 3.762(6) n
C5 CS4 102_645 3.473(5) n
C5 CS4 -101_536 3.731(5) n
C5 C5 -101_536 1.572(6) n
C5 H6 1_555 2.951(9) n
H6 O1 1_655 0.980(9) n
H6 O2 1_555 1.853(9) n
H6 O2 2_755 3.419(9) n
H6 O3 1_555 3.440(9) n
H6 O3 101_555 3.500(10) n
H6 O3 102_655 3.565(10) n
H6 CS4 1_545 3.243(10) n
H6 CS4 1_555 3.951(10) n
H6 CS4 -1_756 3.772(11) n
H6 CS4 102_645 3.343(12) n
H6 C5 1_555 2.951(9) n
H6 H6 2_755 1.617(16) n
